data_9008121
loop_
_publ_author_name
'Geller, S.'
'Romo, P.'
'Remeika, J. P.'

_publ_section_title
;
 Refinement of the structure of scandium sesquioxide
;
_journal_name_full 'Zeitschrift fur Kristallographie'
_journal_page_first 136
_journal_page_last 142
_journal_volume 124
_journal_year 1967
_chemical_compound_source Synthetic
_chemical_formula_structural Sc2O3
_chemical_formula_sum 'O3 Sc2'
_chemical_name_mineral Kangite
_space_group_IT_number 206
_symmetry_space_group_name_Hall '-I 2b 2c 3'
_symmetry_space_group_name_H-M 'I a -3'
_cell_angle_alpha 90
_cell_angle_beta 90
_cell_angle_gamma 90
_cell_length_a 9.810
_cell_length_b 9.810
_cell_length_c 9.810
_cell_formula_units_Z 16
_cell_volume 944.076
_database_code_amcsd 0010634
_exptl_crystal_density_diffrn 3.881
_cod_original_sg_symbol_H-M 'I a 3'
_cod_original_formula_sum 'Sc2 O3'
_cod_database_code 9008121

loop_
_space_group_symop_operation_xyz
x,y,z
1/2+x,1/2+y,1/2+z
1/2+z,x,1/2-y
+z,1/2+x,-y
1/2+z,-x,y
+z,1/2-x,1/2+y
-z,x,1/2+y
1/2-z,1/2+x,+y
-z,-x,-y
1/2-z,1/2-x,1/2-y
1/2+y,1/2-z,-x
+y,-z,1/2-x
-y,1/2-z,x
1/2-y,-z,1/2+x
1/2-y,z,-x
-y,1/2+z,1/2-x
y,z,x
1/2+y,1/2+z,1/2+x
x,1/2-y,1/2+z
1/2+x,-y,+z
-x,y,1/2+z
1/2-x,1/2+y,+z
x,1/2+y,-z
1/2+x,+y,1/2-z
-x,-y,-z
1/2-x,1/2-y,1/2-z
1/2-z,-x,1/2+y
-z,1/2-x,+y
1/2-z,x,-y
-z,1/2+x,1/2-y
z,-x,1/2-y
1/2+z,1/2-x,-y
z,x,y
1/2+z,1/2+x,1/2+y
1/2-y,1/2+z,x
-y,+z,1/2+x
y,1/2+z,-x
1/2+y,+z,1/2-x
1/2+y,-z,x
+y,1/2-z,1/2+x
-y,-z,-x
1/2-y,1/2-z,1/2-x
-x,1/2+y,1/2-z
1/2-x,+y,-z
x,-y,1/2-z
1/2+x,1/2-y,-z
-x,1/2-y,z
1/2-x,-y,1/2+z

loop_
_atom_site_label
_atom_site_fract_x
_atom_site_fract_y
_atom_site_fract_z
Sc1 0.25000 0.25000 0.25000
Sc2 0.46490 0.00000 0.25000
O 0.39280 0.15280 0.38020

loop_
_cod_related_entry_id
_cod_related_entry_database
_cod_related_entry_code
1 ChemSpider 118686
2 AMCSD 0010634
